data_7039555
loop_
_publ_author_name
'Greer, Jamie A.'
'Blair, Victoria L.'
'Thompson, Christopher D.'
'Andrews, Philip C.'

_publ_section_title
;
 Simplifying metal-'ate' chemistry: formation and comprehensive
 characterisation of a homo-metallic amido lithiate complex.
;
_journal_issue 27
_journal_name_full 'Dalton transactions (Cambridge, England : 2003)'
_journal_page_first 10887
_journal_page_last 10890
_journal_paper_doi 10.1039/c6dt01630h
_journal_volume 45
_journal_year 2016
_chemical_formula_moiety 'C34 H44 Li2 N2 O2'
_chemical_formula_sum 'C34 H44 Li2 N2 O2'
_chemical_formula_weight 526.59
_chemical_name_systematic
; 
 ? 
;
_chemical_properties_physical Air-sensitive,Moisture-sensitive
_space_group_IT_number 2
_symmetry_cell_setting triclinic
_symmetry_space_group_name_Hall '-P 1'
_symmetry_space_group_name_H-M 'P -1'
_atom_sites_solution_hydrogens geom
_atom_sites_solution_primary direct
_atom_sites_solution_secondary difmap
_audit_creation_method SHELXL-97
_audit_update_record
;
2016-04-06 deposited with the CCDC.
2016-06-15 downloaded from the CCDC.
;
_cell_angle_alpha 92.056(5)
_cell_angle_beta 96.772(4)
_cell_angle_gamma 108.294(4)
_cell_formula_units_Z 1
_cell_length_a 7.9155(5)
_cell_length_b 9.4118(8)
_cell_length_c 10.9072(9)
_cell_measurement_reflns_used 23211
_cell_measurement_temperature 173(2)
_cell_measurement_theta_max 28.17
_cell_measurement_theta_min 2.29
_cell_volume 763.83(10)
_computing_cell_refinement 'Bruker Saint'
_computing_data_collection 'Bruker Apex2'
_computing_data_reduction 'Bruker Saint'
_computing_molecular_graphics XSeed
_computing_publication_material CIF_TAB
_computing_structure_refinement 'SHELXL-97 (Sheldrick, 2014)'
_computing_structure_solution 'SHELXS-97 (Sheldrick, 2008)'
_diffrn_ambient_temperature 173(2)
_diffrn_measured_fraction_theta_full 0.999
_diffrn_measured_fraction_theta_max 0.995
_diffrn_measurement_device_type 'Bruker APEX-II CCD'
_diffrn_measurement_method '\f and \w scans'
_diffrn_radiation_monochromator graphite
_diffrn_radiation_source 'fine-focus sealed tube'
_diffrn_radiation_type MoK\a
_diffrn_radiation_wavelength 0.71073
_diffrn_reflns_av_R_equivalents 0.1022
_diffrn_reflns_av_sigmaI/netI 0.0638
_diffrn_reflns_limit_h_max 10
_diffrn_reflns_limit_h_min -10
_diffrn_reflns_limit_k_max 12
_diffrn_reflns_limit_k_min -12
_diffrn_reflns_limit_l_max 14
_diffrn_reflns_limit_l_min -14
_diffrn_reflns_number 23211
_diffrn_reflns_theta_full 27.50
_diffrn_reflns_theta_max 28.79
_diffrn_reflns_theta_min 1.89
_exptl_absorpt_coefficient_mu 0.069
_exptl_absorpt_correction_T_max 0.9863
_exptl_absorpt_correction_T_min 0.9796
_exptl_absorpt_correction_type multi-scan
_exptl_absorpt_process_details 'SABABS (Sheldrick, 1996)'
_exptl_crystal_colour yellow
_exptl_crystal_density_diffrn 1.145
_exptl_crystal_density_method 'not measured'
_exptl_crystal_description block
_exptl_crystal_F_000 284
_exptl_crystal_size_max 0.30
_exptl_crystal_size_mid 0.20
_exptl_crystal_size_min 0.20
_refine_diff_density_max 0.290
_refine_diff_density_min -0.249
_refine_diff_density_rms 0.055
_refine_ls_extinction_method none
_refine_ls_goodness_of_fit_ref 1.016
_refine_ls_hydrogen_treatment constr
_refine_ls_matrix_type full
_refine_ls_number_parameters 183
_refine_ls_number_reflns 3965
_refine_ls_number_restraints 0
_refine_ls_restrained_S_all 1.016
_refine_ls_R_factor_all 0.0806
_refine_ls_R_factor_gt 0.0509
_refine_ls_shift/su_max 0.000
_refine_ls_shift/su_mean 0.000
_refine_ls_structure_factor_coef Fsqd
_refine_ls_weighting_details 'calc w=1/[\s^2^(Fo^2^)+(0.0824P)^2^+0.0000P] where P=(Fo^2^+2Fc^2^)/3'
_refine_ls_weighting_scheme calc
_refine_ls_wR_factor_gt 0.1355
_refine_ls_wR_factor_ref 0.1496
_reflns_number_gt 2656
_reflns_number_total 3965
_reflns_threshold_expression >2sigma(I)
_cod_data_source_file c6dt01630h2.cif
_cod_data_source_block vb211ds
_cod_depositor_comments 'Adding full bibliography for 7039555--7039557.cif.'
_cod_original_sg_symbol_H-M P-1
_cod_database_code 7039555

loop_
_symmetry_equiv_pos_as_xyz
'x, y, z'
'-x, -y, -z'

loop_
_atom_site_label
_atom_site_type_symbol
_atom_site_fract_x
_atom_site_fract_y
_atom_site_fract_z
_atom_site_U_iso_or_equiv
_atom_site_adp_type
_atom_site_occupancy
_atom_site_symmetry_multiplicity
_atom_site_calc_flag
_atom_site_refinement_flags
O1 O 0.29921(13) 0.60638(11) 0.77318(9) 0.0230(3) Uani 1 1 d .
N1 N 0.41539(14) 0.59425(12) 1.08878(10) 0.0165(3) Uani 1 1 d .
C1 C 0.48940(17) 0.70098(14) 1.18642(12) 0.0157(3) Uani 1 1 d .
C2 C 0.39649(18) 0.73377(15) 1.27977(13) 0.0195(3) Uani 1 1 d .
H2 H 0.2706 0.6854 1.2736 0.023 Uiso 1 1 calc R
C3 C 0.4837(2) 0.83555(16) 1.38172(13) 0.0226(3) Uani 1 1 d .
H3 H 0.4149 0.8545 1.4423 0.027 Uiso 1 1 calc R
C4 C 0.66426(19) 0.90847(16) 1.39708(13) 0.0224(3) Uani 1 1 d .
H4 H 0.7210 0.9736 1.4690 0.027 Uiso 1 1 calc R
C5 C 0.76569(18) 0.88551(15) 1.30415(13) 0.0194(3) Uani 1 1 d .
C6 C 0.95240(19) 0.96084(16) 1.31382(14) 0.0260(3) Uani 1 1 d .
H6 H 1.0115 1.0252 1.3857 0.031 Uiso 1 1 calc R
C7 C 1.0503(2) 0.94355(17) 1.22250(15) 0.0288(4) Uani 1 1 d .
H7 H 1.1764 0.9923 1.2326 0.035 Uiso 1 1 calc R
C8 C 0.96349(19) 0.85359(16) 1.11400(15) 0.0258(3) Uani 1 1 d .
H8 H 1.0298 0.8452 1.0485 0.031 Uiso 1 1 calc R
C9 C 0.78353(18) 0.77793(15) 1.10224(13) 0.0197(3) Uani 1 1 d .
H9 H 0.7267 0.7174 1.0280 0.024 Uiso 1 1 calc R
C10 C 0.67891(17) 0.78698(14) 1.19734(12) 0.0166(3) Uani 1 1 d .
C11 C 0.22017(18) 0.53123(16) 1.07690(13) 0.0216(3) Uani 1 1 d .
H11A H 0.1745 0.4952 0.9891 0.026 Uiso 1 1 calc R
H11B H 0.1719 0.6131 1.0971 0.026 Uiso 1 1 calc R
C12 C 0.1453(2) 0.40451(16) 1.15571(14) 0.0259(3) Uani 1 1 d .
H12 H 0.0196 0.3540 1.1402 0.031 Uiso 1 1 calc R
C13 C 0.2375(2) 0.35710(16) 1.24401(14) 0.0289(4) Uani 1 1 d .
H13A H 0.3636 0.4041 1.2629 0.035 Uiso 1 1 calc R
H13B H 0.1780 0.2758 1.2889 0.035 Uiso 1 1 calc R
C14 C 0.3402(2) 0.75999(16) 0.74283(14) 0.0283(4) Uani 1 1 d .
H14A H 0.2279 0.7813 0.7140 0.034 Uiso 1 1 calc R
H14B H 0.4162 0.7779 0.6754 0.034 Uiso 1 1 calc R
C15 C 0.4372(2) 0.86086(17) 0.85539(15) 0.0327(4) Uani 1 1 d .
H15A H 0.3630 0.8401 0.9226 0.049 Uiso 1 1 calc R
H15B H 0.4611 0.9658 0.8364 0.049 Uiso 1 1 calc R
H15C H 0.5512 0.8428 0.8810 0.049 Uiso 1 1 calc R
C16 C 0.1747(2) 0.50050(17) 0.67908(14) 0.0281(4) Uani 1 1 d .
H16A H 0.0758 0.5398 0.6505 0.034 Uiso 1 1 calc R
H16B H 0.1218 0.4047 0.7161 0.034 Uiso 1 1 calc R
C17 C 0.2600(2) 0.47029(19) 0.56938(15) 0.0374(4) Uani 1 1 d .
H17A H 0.3052 0.5632 0.5286 0.056 Uiso 1 1 calc R
H17B H 0.1707 0.3945 0.5109 0.056 Uiso 1 1 calc R
H17C H 0.3599 0.4334 0.5971 0.056 Uiso 1 1 calc R
Li1 Li 0.4399(3) 0.5552(3) 0.9103(2) 0.0233(5) Uani 1 1 d .

loop_
_atom_site_aniso_label
_atom_site_aniso_U_11
_atom_site_aniso_U_22
_atom_site_aniso_U_33
_atom_site_aniso_U_23
_atom_site_aniso_U_13
_atom_site_aniso_U_12
O1 0.0282(6) 0.0212(5) 0.0209(5) 0.0035(4) -0.0012(4) 0.0114(4)
N1 0.0148(6) 0.0157(5) 0.0191(6) 0.0005(4) 0.0018(4) 0.0052(4)
C1 0.0186(7) 0.0128(6) 0.0175(7) 0.0026(5) 0.0016(5) 0.0076(5)
C2 0.0188(7) 0.0180(7) 0.0232(7) 0.0016(6) 0.0045(6) 0.0073(6)
C3 0.0299(8) 0.0211(7) 0.0210(7) 0.0005(6) 0.0076(6) 0.0130(6)
C4 0.0289(8) 0.0198(7) 0.0191(7) -0.0034(6) -0.0002(6) 0.0104(6)
C5 0.0222(7) 0.0150(6) 0.0216(7) 0.0020(5) 0.0001(6) 0.0079(5)
C6 0.0233(8) 0.0198(7) 0.0308(8) -0.0031(6) -0.0030(6) 0.0041(6)
C7 0.0178(7) 0.0237(8) 0.0423(10) 0.0014(7) 0.0034(6) 0.0032(6)
C8 0.0233(8) 0.0224(7) 0.0333(8) 0.0040(6) 0.0099(6) 0.0070(6)
C9 0.0219(7) 0.0163(7) 0.0221(7) 0.0020(5) 0.0040(6) 0.0076(6)
C10 0.0190(7) 0.0133(6) 0.0196(7) 0.0032(5) 0.0023(5) 0.0080(5)
C11 0.0182(7) 0.0229(7) 0.0234(7) -0.0033(6) -0.0004(6) 0.0079(6)
C12 0.0203(7) 0.0245(8) 0.0298(8) -0.0055(6) 0.0078(6) 0.0018(6)
C13 0.0346(9) 0.0210(8) 0.0317(9) 0.0029(6) 0.0153(7) 0.0061(6)
C14 0.0367(9) 0.0228(8) 0.0299(8) 0.0090(6) 0.0026(7) 0.0155(7)
C15 0.0389(9) 0.0230(8) 0.0365(9) 0.0067(7) 0.0002(7) 0.0117(7)
C16 0.0294(8) 0.0285(8) 0.0269(8) 0.0018(6) -0.0018(6) 0.0122(7)
C17 0.0531(11) 0.0371(9) 0.0262(9) 0.0021(7) 0.0053(8) 0.0204(8)
Li1 0.0268(13) 0.0244(13) 0.0220(13) 0.0031(10) 0.0021(10) 0.0131(10)

loop_
_atom_type_symbol
_atom_type_description
_atom_type_scat_dispersion_real
_atom_type_scat_dispersion_imag
_atom_type_scat_source
C C 0.0033 0.0016 'International Tables Vol C Tables 4.2.6.8 and 6.1.1.4'
H H 0.0000 0.0000 'International Tables Vol C Tables 4.2.6.8 and 6.1.1.4'
Li Li -0.0003 0.0001 'International Tables Vol C Tables 4.2.6.8 and 6.1.1.4'
N N 0.0061 0.0033 'International Tables Vol C Tables 4.2.6.8 and 6.1.1.4'
O O 0.0106 0.0060 'International Tables Vol C Tables 4.2.6.8 and 6.1.1.4'

loop_
_geom_angle_atom_site_label_1
_geom_angle_atom_site_label_2
_geom_angle_atom_site_label_3
_geom_angle
_geom_angle_site_symmetry_1
_geom_angle_site_symmetry_3
C14 O1 C16 113.51(11) . .
C14 O1 Li1 119.98(11) . .
C16 O1 Li1 125.33(11) . .
C1 N1 C11 113.87(10) . .
C1 N1 Li1 140.27(11) . .
C11 N1 Li1 97.17(10) . .
C1 N1 Li1 108.90(10) . 2_667
C11 N1 Li1 117.42(10) . 2_667
Li1 N1 Li1 74.70(11) . 2_667
N1 C1 C2 125.17(12) . .
N1 C1 C10 118.88(11) . .
C2 C1 C10 115.94(12) . .
C3 C2 C1 122.00(13) . .
C4 C3 C2 122.21(13) . .
C3 C4 C5 118.95(13) . .
C6 C5 C4 121.36(13) . .
C6 C5 C10 118.78(13) . .
C4 C5 C10 119.85(12) . .
C7 C6 C5 121.77(14) . .
C6 C7 C8 119.61(14) . .
C9 C8 C7 120.05(14) . .
C8 C9 C10 122.04(13) . .
C9 C10 C5 117.56(12) . .
C9 C10 C1 121.71(12) . .
C5 C10 C1 120.72(12) . .
N1 C11 C12 116.61(11) . .
N1 C11 Li1 49.41(8) . .
C12 C11 Li1 130.30(11) . .
C13 C12 C11 126.14(13) . .
O1 C14 C15 109.01(12) . .
O1 C16 C17 113.30(13) . .
O1 Li1 N1 123.79(12) . .
O1 Li1 N1 128.90(13) . 2_667
N1 Li1 N1 105.30(11) . 2_667
O1 Li1 Li1 167.60(19) . 2_667
N1 Li1 Li1 53.80(9) . 2_667
N1 Li1 Li1 51.51(9) 2_667 2_667
O1 Li1 C11 99.30(10) . .
N1 Li1 C11 33.42(6) . .
N1 Li1 C11 117.23(11) 2_667 .
Li1 Li1 C11 72.87(11) 2_667 .

loop_
_geom_bond_atom_site_label_1
_geom_bond_atom_site_label_2
_geom_bond_distance
_geom_bond_site_symmetry_2
O1 C14 1.4388(17) .
O1 C16 1.4454(18) .
O1 Li1 1.924(2) .
N1 C1 1.3759(16) .
N1 C11 1.4589(17) .
N1 Li1 2.012(3) .
N1 Li1 2.074(3) 2_667
C1 C2 1.4033(18) .
C1 C10 1.4520(18) .
C2 C3 1.3993(19) .
C3 C4 1.3643(19) .
C4 C5 1.4155(19) .
C5 C6 1.4135(19) .
C5 C10 1.4223(19) .
C6 C7 1.367(2) .
C7 C8 1.400(2) .
C8 C9 1.3661(19) .
C9 C10 1.4176(18) .
C11 C12 1.504(2) .
C11 Li1 2.628(3) .
C12 C13 1.315(2) .
C14 C15 1.495(2) .
C16 C17 1.502(2) .
Li1 N1 2.074(3) 2_667
Li1 Li1 2.479(5) 2_667
